data_7710609
loop_
_publ_author_name
'Wang, Shichun'
'Heng, Yi'
'Li, Tongyu'
'Wang, Dongwei'
'Hou, Guohua'
'Zi, Guofu'
'Walter, Marc D.'

_publ_section_title
;
 Intrinsic reactivity of
 [\h<sup>5</sup>-1,3-(Me<sub>3</sub>Si)<sub>2</sub>C<sub>5</sub>H<sub>3</sub>]<sub>2</sub>U(\h<sup>4</sup>-C<sub>4</sub>Ph<sub>2</sub>)
 in small molecule activation.
;
_journal_issue 29
_journal_name_full 'Dalton transactions (Cambridge, England : 2003)'
_journal_page_first 11072
_journal_page_last 11085
_journal_paper_doi 10.1039/d2dt01730j
_journal_volume 51
_journal_year 2022
_chemical_formula_moiety 'C60 H84 O2 Si6 U, C6 H6'
_chemical_formula_sum 'C66 H90 O2 Si6 U'
_chemical_formula_weight 1321.94
_space_group_crystal_system triclinic
_space_group_IT_number 2
_space_group_name_Hall '-P 1'
_space_group_name_H-M_alt 'P -1'
_atom_sites_solution_hydrogens geom
_atom_sites_solution_primary dual
_audit_creation_date 2021-05-19
_audit_creation_method
;
Olex2 1.2
(compiled 2018.05.29 svn.r3508 for OlexSys, GUI svn.r5506)
;
_audit_update_record
;
2022-05-12 deposited with the CCDC.	2022-06-27 downloaded from the CCDC.
;
_cell_angle_alpha 90.262(3)
_cell_angle_beta 102.482(3)
_cell_angle_gamma 90.682(3)
_cell_formula_units_Z 2
_cell_length_a 11.5700(5)
_cell_length_b 12.2058(5)
_cell_length_c 23.5380(6)
_cell_measurement_reflns_used 15357
_cell_measurement_temperature 100.00(10)
_cell_measurement_theta_max 76.0210
_cell_measurement_theta_min 3.8010
_cell_volume 3245.2(2)
_computing_cell_refinement 'CrysAlisPro 1.171.40.84a (Rigaku OD, 2020)'
_computing_data_collection 'CrysAlisPro 1.171.40.84a (Rigaku OD, 2020)'
_computing_data_reduction 'CrysAlisPro 1.171.40.84a (Rigaku OD, 2020)'
_computing_molecular_graphics 'Olex2 (Dolomanov et al., 2009)'
_computing_publication_material 'Olex2 (Dolomanov et al., 2009)'
_computing_structure_refinement 'ShelXL (Sheldrick, 2015)'
_computing_structure_solution 'ShelXT (Sheldrick, 2015)'
_diffrn_ambient_environment N~2~
_diffrn_ambient_temperature 100.00(10)
_diffrn_detector 'Hybrid Pixel Array Detector'
_diffrn_detector_area_resol_mean 10.0000
_diffrn_detector_type HyPix
_diffrn_measured_fraction_theta_full 0.997
_diffrn_measured_fraction_theta_max 0.952
_diffrn_measurement_details
;
List of Runs (angles in degrees, time in seconds):

  # Type    Start    End  Width  t~exp~   \w     \q     \k     \f   Frames
#--------------------------------------------------------------------------
  1  \w    -15.00  29.00   0.50    0.64    --  -46.70  19.00   0.00   88
  2  \w    -24.00  16.00   0.50    0.64    --  -46.70  19.00-120.00   80
  3  \w    -37.00  25.00   0.50    0.64    --  -46.70  37.00  30.00  124
  4  \w    -54.00 -29.00   0.50    1.00    -- -102.00  84.00  83.00   50
  5  \w    -71.00 -36.00   0.50    1.00    -- -102.00 125.00  30.00   70
  6  \w    -73.00  26.00   0.50    0.64    --  -46.70  84.00  83.00  198
  7  \w    -12.00  53.00   0.50    0.64    --   46.70 -84.00 -36.00  130
  8  \w     32.00 107.00   0.50    1.00    --  104.75 -94.00  60.00  150
  9  \w     84.00 117.00   0.50    1.00    --  104.75-125.00 150.00   66
 10  \w     50.00 117.00   0.50    1.00    --  104.75-125.00  60.00  134
 11  \w     80.00 117.00   0.50    1.00    --  104.75-125.00 -30.00   74
 12  \w     53.00 121.00   0.50    1.00    --  104.75-134.00   3.15  136
 13  \w     46.00 105.00   0.50    1.00    --  104.75 -94.00 150.00  118
 14  \w     91.00 177.00   0.50    1.00    --  104.75  15.00  30.00  172
 15  \w    130.00 177.00   0.50    1.00    --  104.75  61.00-150.00   94
 16  \w     96.00 135.00   0.50    1.00    --  104.75  45.00-150.00   78
 17  \w     91.00 126.00   0.50    1.00    --  104.75  61.00-150.00   70
 18  \w     77.00 131.00   0.50    1.00    --  104.75 125.00 -90.00  108
 19  \w     81.00 177.00   0.50    1.00    --  104.75  84.00  83.00  192
 20  \w     33.00  71.00   0.50    1.00    --  104.75 -61.00-150.00   76
 21  \w     39.00  69.00   0.50    1.00    --  104.75 -61.00-180.00   60
 22  \w     33.00  73.00   0.50    1.00    --  104.75 -61.00-120.00   80
 23  \w     36.00  61.00   0.50    1.00    --  104.75 -84.00 -36.00   50
 24  \w    -22.00  24.00   0.50    0.64    --   46.70 -19.00  30.00   92
 25  \w   -105.00 -80.00   0.50    0.64    --  -46.70-125.00-180.00   50
 26  \w   -133.00 -86.00   0.50    1.00    -- -102.00-125.00-120.00   94
 27  \w   -134.00 -94.00   0.50    1.00    -- -102.00 -84.00 -36.00   80
 28  \w   -124.00 -99.00   0.50    1.00    -- -102.00 -45.00   0.00   50
 29  \w   -105.00 -72.00   0.50    0.64    --  -46.70-125.00 -60.00   66
 30  \w   -117.00 -71.00   0.50    0.64    --  -46.70-125.00 120.00   92
 31  \w   -174.00-132.00   0.50    1.00    -- -102.00 -45.00   0.00   84
 32  \w   -174.00 -82.00   0.50    1.00    -- -102.00 -94.00  60.00  184
 33  \w   -173.00-136.00   0.50    1.00    -- -102.00-125.00-120.00   74
 34  \w   -173.00-116.00   0.50    1.00    -- -102.00 -61.00 120.00  114
 35  \w    -68.00 -30.00   0.50    1.00    -- -102.00  61.00 150.00   76
 36  \w    -68.00 -42.00   0.50    1.00    -- -102.00  61.00  90.00   52
 37  \w   -108.00 -82.00   0.50    1.00    -- -102.00  84.00  83.00   52
 38  \w   -104.00 -32.00   0.50    1.00    -- -102.00 125.00-120.00  144
 39  \w    -69.00 -43.00   0.50    1.00    -- -102.00  61.00-120.00   52
 40  \w    -68.00 -30.00   0.50    1.00    -- -102.00  61.00-180.00   76
 41  \w    -99.00 -50.00   0.50    1.00    -- -102.00  77.00-180.00   98
 42  \w   -114.00 -42.00   0.50    1.00    -- -102.00 125.00-150.00  144
;
_diffrn_measurement_device 'four-circle diffractometer'
_diffrn_measurement_device_type 'XtaLAB Synergy R, DW system, HyPix'
_diffrn_measurement_method '\w scans'
_diffrn_orient_matrix_type 'CrysAlisPro convention (1999,Acta A55,543-557)'
_diffrn_orient_matrix_UB_11 0.1008507000
_diffrn_orient_matrix_UB_12 -0.0120837000
_diffrn_orient_matrix_UB_13 0.0541962000
_diffrn_orient_matrix_UB_21 -0.0732105000
_diffrn_orient_matrix_UB_22 -0.0878206000
_diffrn_orient_matrix_UB_23 0.0239229000
_diffrn_orient_matrix_UB_31 0.0554459000
_diffrn_orient_matrix_UB_32 -0.0898233000
_diffrn_orient_matrix_UB_33 -0.0313908000
_diffrn_radiation_monochromator mirror
_diffrn_radiation_probe x-ray
_diffrn_radiation_type CuK\a
_diffrn_radiation_wavelength 1.54184
_diffrn_reflns_av_R_equivalents 0.0772
_diffrn_reflns_av_unetI/netI 0.0636
_diffrn_reflns_Laue_measured_fraction_full 0.997
_diffrn_reflns_Laue_measured_fraction_max 0.952
_diffrn_reflns_limit_h_max 14
_diffrn_reflns_limit_h_min -14
_diffrn_reflns_limit_k_max 15
_diffrn_reflns_limit_k_min -15
_diffrn_reflns_limit_l_max 29
_diffrn_reflns_limit_l_min -29
_diffrn_reflns_number 42946
_diffrn_reflns_point_group_measured_fraction_full 0.997
_diffrn_reflns_point_group_measured_fraction_max 0.952
_diffrn_reflns_theta_full 67.684
_diffrn_reflns_theta_max 76.726
_diffrn_reflns_theta_min 3.622
_diffrn_source 'Rotating-anode X-ray tube'
_diffrn_source_type 'Rigaku (Cu) X-ray Source'
_exptl_absorpt_coefficient_mu 8.408
_exptl_absorpt_correction_T_max 1.00000
_exptl_absorpt_correction_T_min 0.50773
_exptl_absorpt_correction_type multi-scan
_exptl_absorpt_process_details
;
CrysAlisPro 1.171.40.84a (Rigaku Oxford Diffraction, 2020)
Empirical absorption correction using spherical harmonics,
implemented in SCALE3 ABSPACK scaling algorithm.
;
_exptl_crystal_colour yellow
_exptl_crystal_colour_primary yellow
_exptl_crystal_density_diffrn 1.353
_exptl_crystal_description block
_exptl_crystal_F_000 1356
_exptl_crystal_size_max 0.15
_exptl_crystal_size_mid 0.15
_exptl_crystal_size_min 0.15
_refine_diff_density_max 4.460
_refine_diff_density_min -3.995
_refine_diff_density_rms 0.201
_refine_ls_extinction_method none
_refine_ls_goodness_of_fit_ref 1.065
_refine_ls_hydrogen_treatment constr
_refine_ls_matrix_type full
_refine_ls_number_parameters 696
_refine_ls_number_reflns 13023
_refine_ls_number_restraints 6
_refine_ls_restrained_S_all 1.066
_refine_ls_R_factor_all 0.0734
_refine_ls_R_factor_gt 0.0662
_refine_ls_shift/su_max 0.002
_refine_ls_shift/su_mean 0.000
_refine_ls_structure_factor_coef Fsqd
_refine_ls_weighting_details 'w=1/[\s^2^(Fo^2^)+(0.0826P)^2^+33.4302P] where P=(Fo^2^+2Fc^2^)/3'
_refine_ls_weighting_scheme calc
_refine_ls_wR_factor_gt 0.1694
_refine_ls_wR_factor_ref 0.1748
_reflns_Friedel_coverage 0.000
_reflns_number_gt 11630
_reflns_number_total 13023
_reflns_threshold_expression 'I > 2\s(I)'
_cod_data_source_file d2dt01730j2.cif
_cod_data_source_block compound15
_cod_depositor_comments 'Adding full bibliography for 7710605--7710617.cif.'
_cod_database_code 7710609
_shelx_shelxl_version_number 2014/7
_chemical_oxdiff_formula C1H1O1Si1U1
_shelx_space_group_comment
;
The symmetry employed for this shelxl refinement is uniquely defined
by the following loop, which should always be used as a source of
symmetry information in preference to the above space-group names.
They are only intended as comments.
;
_shelx_estimated_absorpt_t_max 0.365
_shelx_estimated_absorpt_t_min 0.365
_diffrn_oxdiff_digest_frames
;
0153a38fe326066dce3863553c5ec7d0b304072cfb1
;
_reflns_odcompleteness_completeness 99.76
_reflns_odcompleteness_iscentric 1
_reflns_odcompleteness_theta 66.97
_olex2_refinement_description
;
1. Fixed Uiso
 At 1.2 times of:
  All C(H) groups
 At 1.5 times of:
  All C(H,H,H) groups
2. Uiso/Uaniso restraints and constraints
Uanis(O2) \\sim Ueq: with sigma of 0.001 and sigma for terminal atoms of 0.002
3.a Aromatic/amide H refined with riding coordinates:
 C3(H3), C5(H5), C17(H17), C19(H19), C32(H32), C33(H33), C34(H34), C35(H35),
 C36(H36), C42(H42), C43(H43), C44(H44), C45(H45), C46(H46), C48(H48), C49(H49),
  C50(H50), C51(H51), C52(H52), C56(H56), C57(H57), C58(H58), C59(H59),
 C60(H60), C61(H61), C62(H62), C63(H63), C64(H64), C65(H65), C66(H66)
3.b Idealised Me refined as rotating group:
 C6(H6A,H6B,H6C), C7(H7A,H7B,H7C), C8(H8A,H8B,H8C), C9(H9A,H9B,H9C), C10(H10A,
 H10B,H10C), C11(H11A,H11B,H11C), C12(H12A,H12B,H12C), C13(H13A,H13B,H13C),
 C14(H14A,H14B,H14C), C20(H20A,H20B,H20C), C21(H21A,H21B,H21C), C22(H22A,H22B,
 H22C), C23(H23A,H23B,H23C), C24(H24A,H24B,H24C), C25(H25A,H25B,H25C), C26(H26A,
 H26B,H26C), C27(H27A,H27B,H27C), C28(H28A,H28B,H28C), C30(H30A,H30B,H30C),
 C54(H54A,H54B,H54C)
;
_olex2_submission_special_instructions 'No special instructions were received'
_oxdiff_exptl_absorpt_empirical_details
;
Empirical correction (ABSPACK) includes:
- Absorption correction using spherical harmonics
- Frame scaling
;
_oxdiff_exptl_absorpt_empirical_full_max 1.797
_oxdiff_exptl_absorpt_empirical_full_min 0.379

loop_
_space_group_symop_operation_xyz
'x, y, z'
'-x, -y, -z'

loop_
_atom_site_label
_atom_site_type_symbol
_atom_site_fract_x
_atom_site_fract_y
_atom_site_fract_z
_atom_site_U_iso_or_equiv
_atom_site_adp_type
_atom_site_occupancy
_atom_site_site_symmetry_order
_atom_site_calc_flag
_atom_site_refinement_flags_posn
_atom_site_refinement_flags_adp
_atom_site_refinement_flags_occupancy
_atom_site_disorder_assembly
_atom_site_disorder_group
U1 U 0.30658(2) 0.41434(2) 0.75948(2) 0.02738(10) Uani 1 1 d . . . . .
Si1 Si 0.5279(2) 0.24078(19) 0.90243(10) 0.0308(5) Uani 1 1 d . . . . .
Si2 Si 0.4948(2) 0.11945(19) 0.74267(10) 0.0323(5) Uani 1 1 d . . . . .
Si3 Si 0.0389(2) 0.19954(19) 0.79168(11) 0.0337(5) Uani 1 1 d . . . . .
Si4 Si 0.3640(2) 0.3762(2) 0.57584(10) 0.0369(5) Uani 1 1 d . . . . .
Si5 Si 0.0477(2) 0.2915(2) 0.59544(11) 0.0365(5) Uani 1 1 d . . . . .
Si6 Si 0.1800(2) 0.7171(2) 0.67609(10) 0.0339(5) Uani 1 1 d . . . . .
O1 O 0.2111(5) 0.4953(5) 0.8132(2) 0.0303(12) Uani 1 1 d . . . . .
O2 O 0.4792(5) 0.4854(4) 0.7779(2) 0.0263(11) Uani 1 1 d . U . . .
C1 C 0.4031(7) 0.2407(6) 0.8367(3) 0.0281(16) Uani 1 1 d . . . . .
C2 C 0.3909(7) 0.1983(7) 0.7774(4) 0.0306(17) Uani 1 1 d . . . . .
C3 C 0.2652(7) 0.1883(6) 0.7541(4) 0.0302(17) Uani 1 1 d . . . . .
H3 H 0.2318 0.1609 0.7172 0.036 Uiso 1 1 calc R . . . .
C4 C 0.1993(8) 0.2255(7) 0.7943(4) 0.0327(18) Uani 1 1 d . . . . .
C5 C 0.2853(7) 0.2570(7) 0.8445(4) 0.0308(17) Uani 1 1 d . . . . .
H5 H 0.2673 0.2849 0.8783 0.037 Uiso 1 1 calc R . . . .
C6 C 0.6783(8) 0.2108(7) 0.8905(4) 0.0358(19) Uani 1 1 d . . . . .
H6A H 0.6781 0.1392 0.8733 0.054 Uiso 1 1 calc GR . . . .
H6B H 0.7344 0.2131 0.9270 0.054 Uiso 1 1 calc GR . . . .
H6C H 0.7000 0.2645 0.8649 0.054 Uiso 1 1 calc GR . . . .
C7 C 0.4925(9) 0.1300(9) 0.9502(4) 0.045(2) Uani 1 1 d . . . . .
H7A H 0.4194 0.1459 0.9613 0.067 Uiso 1 1 calc GR . . . .
H7B H 0.5549 0.1255 0.9844 0.067 Uiso 1 1 calc GR . . . .
H7C H 0.4850 0.0614 0.9295 0.067 Uiso 1 1 calc GR . . . .
C8 C 0.5341(9) 0.3712(9) 0.9455(4) 0.044(2) Uani 1 1 d . . . . .
H8A H 0.5132 0.4315 0.9195 0.066 Uiso 1 1 calc GR . . . .
H8B H 0.6128 0.3825 0.9683 0.066 Uiso 1 1 calc GR . . . .
H8C H 0.4795 0.3662 0.9709 0.066 Uiso 1 1 calc GR . . . .
C9 C 0.6348(9) 0.1947(9) 0.7386(4) 0.044(2) Uani 1 1 d . . . . .
H9A H 0.6173 0.2699 0.7290 0.066 Uiso 1 1 calc GR . . . .
H9B H 0.6694 0.1617 0.7093 0.066 Uiso 1 1 calc GR . . . .
H9C H 0.6894 0.1911 0.7756 0.066 Uiso 1 1 calc GR . . . .
C10 C 0.5333(10) -0.0106(8) 0.7829(5) 0.047(2) Uani 1 1 d . . . . .
H10A H 0.5778 0.0056 0.8214 0.071 Uiso 1 1 calc GR . . . .
H10B H 0.5799 -0.0548 0.7627 0.071 Uiso 1 1 calc GR . . . .
H10C H 0.4620 -0.0498 0.7852 0.071 Uiso 1 1 calc GR . . . .
C11 C 0.4123(9) 0.0821(9) 0.6679(4) 0.044(2) Uani 1 1 d . . . . .
H11A H 0.3476 0.0337 0.6704 0.066 Uiso 1 1 calc GR . . . .
H11B H 0.4646 0.0462 0.6474 0.066 Uiso 1 1 calc GR . . . .
H11C H 0.3823 0.1473 0.6475 0.066 Uiso 1 1 calc GR . . . .
C12 C 0.0212(9) 0.1616(9) 0.8654(5) 0.043(2) Uani 1 1 d . . . . .
H12A H 0.0518 0.0895 0.8746 0.065 Uiso 1 1 calc GR . . . .
H12B H -0.0612 0.1623 0.8666 0.065 Uiso 1 1 calc GR . . . .
H12C H 0.0638 0.2132 0.8934 0.065 Uiso 1 1 calc GR . . . .
C13 C -0.0120(9) 0.0787(8) 0.7419(5) 0.045(2) Uani 1 1 d . . . . .
H13A H -0.0090 0.0979 0.7027 0.067 Uiso 1 1 calc GR . . . .
H13B H -0.0917 0.0590 0.7436 0.067 Uiso 1 1 calc GR . . . .
H13C H 0.0389 0.0178 0.7540 0.067 Uiso 1 1 calc GR . . . .
C14 C -0.0581(8) 0.3215(7) 0.7688(4) 0.038(2) Uani 1 1 d . . . . .
H14A H -0.0540 0.3697 0.8016 0.057 Uiso 1 1 calc GR . . . .
H14B H -0.1384 0.2971 0.7548 0.057 Uiso 1 1 calc GR . . . .
H14C H -0.0313 0.3600 0.7385 0.057 Uiso 1 1 calc GR . . . .
C15 C 0.2778(8) 0.4143(7) 0.6320(3) 0.0325(18) Uani 1 1 d . . . . .
C16 C 0.1578(8) 0.3887(8) 0.6398(4) 0.037(2) Uani 1 1 d . . . . .
C17 C 0.1234(7) 0.4811(7) 0.6682(4) 0.0313(17) Uani 1 1 d . . . . .
H17 H 0.0521 0.4857 0.6803 0.038 Uiso 1 1 calc R . . . .
C18 C 0.2118(8) 0.5671(7) 0.6764(4) 0.0342(19) Uani 1 1 d . . . . .
C19 C 0.3042(8) 0.5210(7) 0.6553(4) 0.0332(18) Uani 1 1 d . . . . .
H19 H 0.3760 0.5569 0.6565 0.040 Uiso 1 1 calc R . . . .
C20 C 0.3416(11) 0.4914(10) 0.5228(5) 0.051(3) Uani 1 1 d . . . . .
H20A H 0.2584 0.5016 0.5080 0.077 Uiso 1 1 calc GR . . . .
H20B H 0.3789 0.4745 0.4911 0.077 Uiso 1 1 calc GR . . . .
H20C H 0.3761 0.5574 0.5419 0.077 Uiso 1 1 calc GR . . . .
C21 C 0.3234(9) 0.2494(9) 0.5306(4) 0.044(2) Uani 1 1 d . . . . .
H21A H 0.3354 0.1863 0.5553 0.065 Uiso 1 1 calc GR . . . .
H21B H 0.3723 0.2445 0.5026 0.065 Uiso 1 1 calc GR . . . .
H21C H 0.2418 0.2523 0.5108 0.065 Uiso 1 1 calc GR . . . .
C22 C 0.5238(9) 0.3676(10) 0.6096(5) 0.048(2) Uani 1 1 d . . . . .
H22A H 0.5458 0.4260 0.6374 0.072 Uiso 1 1 calc GR . . . .
H22B H 0.5690 0.3739 0.5800 0.072 Uiso 1 1 calc GR . . . .
H22C H 0.5395 0.2985 0.6288 0.072 Uiso 1 1 calc GR . . . .
C23 C 0.0957(9) 0.1459(8) 0.5951(4) 0.042(2) Uani 1 1 d . . . . .
H23A H 0.1781 0.1439 0.5939 0.062 Uiso 1 1 calc GR . . . .
H23B H 0.0499 0.1087 0.5615 0.062 Uiso 1 1 calc GR . . . .
H23C H 0.0839 0.1103 0.6297 0.062 Uiso 1 1 calc GR . . . .
C24 C 0.0179(10) 0.3444(10) 0.5188(5) 0.053(3) Uani 1 1 d . . . . .
H24A H -0.0291 0.4093 0.5163 0.079 Uiso 1 1 calc GR . . . .
H24B H -0.0241 0.2894 0.4927 0.079 Uiso 1 1 calc GR . . . .
H24C H 0.0916 0.3616 0.5082 0.079 Uiso 1 1 calc GR . . . .
C25 C -0.0991(8) 0.2950(8) 0.6164(5) 0.043(2) Uani 1 1 d . . . . .
H25A H -0.0932 0.2598 0.6533 0.064 Uiso 1 1 calc GR . . . .
H25B H -0.1571 0.2573 0.5874 0.064 Uiso 1 1 calc GR . . . .
H25C H -0.1222 0.3697 0.6193 0.064 Uiso 1 1 calc GR . . . .
C26 C 0.2456(10) 0.7749(8) 0.6161(4) 0.045(2) Uani 1 1 d . . . . .
H26A H 0.3304 0.7739 0.6276 0.067 Uiso 1 1 calc GR . . . .
H26B H 0.2200 0.8490 0.6086 0.067 Uiso 1 1 calc GR . . . .
H26C H 0.2200 0.7315 0.5815 0.067 Uiso 1 1 calc GR . . . .
C27 C 0.0142(8) 0.7383(9) 0.6561(5) 0.044(2) Uani 1 1 d . . . . .
H27A H -0.0194 0.6966 0.6217 0.066 Uiso 1 1 calc GR . . . .
H27B H -0.0016 0.8147 0.6490 0.066 Uiso 1 1 calc GR . . . .
H27C H -0.0205 0.7145 0.6876 0.066 Uiso 1 1 calc GR . . . .
C28 C 0.2399(9) 0.8028(8) 0.7421(4) 0.040(2) Uani 1 1 d . . . . .
H28A H 0.1972 0.7862 0.7718 0.060 Uiso 1 1 calc GR . . . .
H28B H 0.2310 0.8789 0.7323 0.060 Uiso 1 1 calc GR . . . .
H28C H 0.3222 0.7873 0.7562 0.060 Uiso 1 1 calc GR . . . .
C29 C 0.1606(8) 0.5622(6) 0.8502(4) 0.0299(17) Uani 1 1 d . . . . .
C30 C 0.0474(8) 0.6078(7) 0.8144(4) 0.0323(18) Uani 1 1 d . . . . .
H30A H 0.0654 0.6525 0.7839 0.048 Uiso 1 1 calc GR . . . .
H30B H 0.0092 0.6513 0.8388 0.048 Uiso 1 1 calc GR . . . .
H30C H -0.0042 0.5484 0.7976 0.048 Uiso 1 1 calc GR . . . .
C31 C 0.1422(7) 0.4936(7) 0.9022(4) 0.0299(17) Uani 1 1 d . . . . .
C32 C 0.0313(8) 0.4593(8) 0.9103(4) 0.038(2) Uani 1 1 d . . . . .
H32 H -0.0365 0.4789 0.8834 0.045 Uiso 1 1 calc R . . . .
C33 C 0.0206(9) 0.3966(8) 0.9579(4) 0.040(2) Uani 1 1 d . . . . .
H33 H -0.0540 0.3745 0.9625 0.048 Uiso 1 1 calc R . . . .
C34 C 0.1203(9) 0.3668(8) 0.9986(4) 0.039(2) Uani 1 1 d . . . . .
H34 H 0.1129 0.3236 1.0301 0.047 Uiso 1 1 calc R . . . .
C35 C 0.2314(8) 0.4017(8) 0.9921(4) 0.0354(19) Uani 1 1 d . . . . .
H35 H 0.2986 0.3835 1.0198 0.043 Uiso 1 1 calc R . . . .
C36 C 0.2417(8) 0.4637(7) 0.9442(3) 0.0295(17) Uani 1 1 d . . . . .
H36 H 0.3165 0.4859 0.9400 0.035 Uiso 1 1 calc R . . . .
C37 C 0.2470(7) 0.6558(7) 0.8728(3) 0.0271(16) Uani 1 1 d . . . . .
C38 C 0.3553(8) 0.6536(7) 0.8607(4) 0.0316(18) Uani 1 1 d . . . . .
C39 C 0.4545(7) 0.6496(7) 0.8471(4) 0.0305(17) Uani 1 1 d . . . . .
C40 C 0.5589(8) 0.6474(7) 0.8321(4) 0.0304(17) Uani 1 1 d . . . . .
C41 C 0.2144(7) 0.7512(7) 0.9050(3) 0.0286(16) Uani 1 1 d . . . . .
C42 C 0.1320(8) 0.7431(7) 0.9405(4) 0.0348(19) Uani 1 1 d . . . . .
H42 H 0.0988 0.6751 0.9459 0.042 Uiso 1 1 calc R . . . .
C43 C 0.0993(8) 0.8346(8) 0.9677(4) 0.0351(19) Uani 1 1 d . . . . .
H43 H 0.0455 0.8274 0.9917 0.042 Uiso 1 1 calc R . . . .
C44 C 0.1459(8) 0.9366(8) 0.9596(4) 0.0362(19) Uani 1 1 d . . . . .
H44 H 0.1226 0.9981 0.9775 0.043 Uiso 1 1 calc R . . . .
C45 C 0.2273(8) 0.9470(8) 0.9247(4) 0.040(2) Uani 1 1 d . . . . .
H45 H 0.2587 1.0156 0.9192 0.048 Uiso 1 1 calc R . . . .
C46 C 0.2626(8) 0.8545(7) 0.8977(4) 0.0340(18) Uani 1 1 d . . . . .
H46 H 0.3183 0.8618 0.8748 0.041 Uiso 1 1 calc R . . . .
C47 C 0.6490(8) 0.7330(6) 0.8560(4) 0.0297(17) Uani 1 1 d . . . . .
C48 C 0.6301(7) 0.8023(7) 0.9005(4) 0.0321(18) Uani 1 1 d . . . . .
H48 H 0.5632 0.7920 0.9158 0.038 Uiso 1 1 calc R . . . .
C49 C 0.7093(8) 0.8860(7) 0.9220(4) 0.0346(18) Uani 1 1 d . . . . .
H49 H 0.6953 0.9301 0.9520 0.041 Uiso 1 1 calc R . . . .
C50 C 0.8081(8) 0.9051(7) 0.9000(4) 0.0367(19) Uani 1 1 d . . . . .
H50 H 0.8598 0.9626 0.9142 0.044 Uiso 1 1 calc R . . . .
C51 C 0.8297(8) 0.8370(8) 0.8559(4) 0.0352(19) Uani 1 1 d . . . . .
H51 H 0.8970 0.8483 0.8410 0.042 Uiso 1 1 calc R . . . .
C52 C 0.7515(7) 0.7525(7) 0.8342(4) 0.0314(17) Uani 1 1 d . . . . .
H52 H 0.7668 0.7079 0.8046 0.038 Uiso 1 1 calc R . . . .
C53 C 0.5835(8) 0.5511(7) 0.7936(4) 0.0334(18) Uani 1 1 d . . . . .
C54 C 0.6811(8) 0.4808(7) 0.8299(4) 0.0348(18) Uani 1 1 d . . . . .
H54A H 0.6575 0.4575 0.8647 0.052 Uiso 1 1 calc GR . . . .
H54B H 0.7531 0.5231 0.8402 0.052 Uiso 1 1 calc GR . . . .
H54C H 0.6937 0.4177 0.8076 0.052 Uiso 1 1 calc GR . . . .
C55 C 0.6147(8) 0.5948(8) 0.7380(4) 0.0350(19) Uani 1 1 d . . . . .
C56 C 0.5583(8) 0.6858(8) 0.7103(4) 0.0360(19) Uani 1 1 d . . . . .
H56 H 0.4993 0.7193 0.7251 0.043 Uiso 1 1 calc R . . . .
C57 C 0.5885(9) 0.7274(9) 0.6608(4) 0.045(2) Uani 1 1 d . . . . .
H57 H 0.5489 0.7878 0.6424 0.054 Uiso 1 1 calc R . . . .
C58 C 0.6765(10) 0.6801(9) 0.6385(4) 0.048(3) Uani 1 1 d . . . . .
H58 H 0.6969 0.7089 0.6054 0.058 Uiso 1 1 calc R . . . .
C59 C 0.7347(10) 0.5899(9) 0.6652(5) 0.050(3) Uani 1 1 d . . . . .
H59 H 0.7943 0.5580 0.6501 0.060 Uiso 1 1 calc R . . . .
C60 C 0.7043(9) 0.5468(8) 0.7145(4) 0.040(2) Uani 1 1 d . . . . .
H60 H 0.7435 0.4857 0.7322 0.048 Uiso 1 1 calc R . . . .
C61 C 0.3190(11) -0.0033(11) 0.3956(6) 0.061(3) Uani 1 1 d . . . . .
H61 H 0.3537 0.0067 0.3639 0.073 Uiso 1 1 calc R . . . .
C62 C 0.3745(12) -0.0685(11) 0.4414(6) 0.064(3) Uani 1 1 d . . . . .
H62 H 0.4456 -0.1020 0.4401 0.077 Uiso 1 1 calc R . . . .
C63 C 0.3245(12) -0.0830(10) 0.4879(6) 0.061(3) Uani 1 1 d . . . . .
H63 H 0.3615 -0.1264 0.5187 0.073 Uiso 1 1 calc R . . . .
C64 C 0.2183(12) -0.0334(10) 0.4894(6) 0.059(3) Uani 1 1 d . . . . .
H64 H 0.1837 -0.0438 0.5212 0.071 Uiso 1 1 calc R . . . .
C65 C 0.1638(10) 0.0315(9) 0.4439(5) 0.051(3) Uani 1 1 d . . . . .
H65 H 0.0928 0.0655 0.4450 0.062 Uiso 1 1 calc R . . . .
C66 C 0.2151(11) 0.0460(10) 0.3965(5) 0.055(3) Uani 1 1 d . . . . .
H66 H 0.1785 0.0891 0.3654 0.066 Uiso 1 1 calc R . . . .

loop_
_atom_site_aniso_label
_atom_site_aniso_U_11
_atom_site_aniso_U_22
_atom_site_aniso_U_33
_atom_site_aniso_U_23
_atom_site_aniso_U_13
_atom_site_aniso_U_12
U1 0.02784(15) 0.02706(15) 0.02650(15) -0.00096(10) 0.00475(10) -0.00833(10)
Si1 0.0270(11) 0.0324(11) 0.0311(11) 0.0004(9) 0.0029(9) -0.0066(9)
Si2 0.0296(11) 0.0327(11) 0.0335(12) -0.0031(9) 0.0051(9) -0.0058(9)
Si3 0.0292(11) 0.0293(11) 0.0421(13) 0.0013(9) 0.0073(10) -0.0070(9)
Si4 0.0406(13) 0.0402(13) 0.0296(11) -0.0007(10) 0.0074(10) -0.0088(10)
Si5 0.0359(13) 0.0362(12) 0.0338(12) -0.0029(10) 0.0002(10) -0.0106(10)
Si6 0.0344(12) 0.0321(11) 0.0331(11) 0.0037(9) 0.0030(9) -0.0088(9)
O1 0.033(3) 0.031(3) 0.029(3) -0.006(2) 0.012(2) -0.004(2)
O2 0.0247(14) 0.0267(14) 0.0273(14) -0.0002(9) 0.0057(9) -0.0032(9)
C1 0.033(4) 0.025(4) 0.025(4) 0.011(3) 0.004(3) -0.003(3)
C2 0.029(4) 0.033(4) 0.028(4) 0.002(3) 0.003(3) -0.003(3)
C3 0.028(4) 0.023(4) 0.037(4) 0.001(3) 0.002(3) -0.007(3)
C4 0.031(4) 0.034(4) 0.031(4) -0.001(3) 0.002(3) -0.003(3)
C5 0.025(4) 0.033(4) 0.031(4) -0.001(3) 0.000(3) -0.010(3)
C6 0.026(4) 0.034(4) 0.045(5) 0.004(4) 0.001(4) 0.002(3)
C7 0.038(5) 0.051(6) 0.043(5) 0.008(4) 0.004(4) -0.012(4)
C8 0.040(5) 0.052(6) 0.039(5) -0.005(4) 0.003(4) -0.001(4)
C9 0.044(5) 0.052(6) 0.037(5) -0.006(4) 0.012(4) -0.009(4)
C10 0.049(6) 0.032(5) 0.058(6) -0.002(4) 0.005(5) -0.004(4)
C11 0.043(5) 0.047(6) 0.042(5) -0.006(4) 0.010(4) -0.011(4)
C12 0.034(5) 0.045(5) 0.054(6) 0.012(4) 0.016(4) 0.003(4)
C13 0.036(5) 0.030(5) 0.064(6) -0.006(4) 0.006(5) -0.014(4)
C14 0.040(5) 0.032(4) 0.040(5) 0.001(4) 0.007(4) -0.007(4)
C15 0.042(5) 0.040(5) 0.015(3) 0.002(3) 0.006(3) -0.010(4)
C16 0.039(5) 0.043(5) 0.024(4) 0.002(3) -0.006(3) -0.013(4)
C17 0.025(4) 0.036(4) 0.029(4) 0.006(3) -0.002(3) -0.007(3)
C18 0.037(5) 0.032(4) 0.030(4) 0.004(3) 0.001(3) -0.019(4)
C19 0.043(5) 0.026(4) 0.031(4) -0.001(3) 0.008(4) -0.011(4)
C20 0.057(7) 0.055(6) 0.046(6) 0.007(5) 0.021(5) -0.006(5)
C21 0.045(5) 0.051(6) 0.037(5) -0.009(4) 0.012(4) -0.012(4)
C22 0.040(5) 0.059(6) 0.047(6) -0.005(5) 0.014(4) -0.004(5)
C23 0.038(5) 0.040(5) 0.042(5) -0.003(4) -0.002(4) -0.004(4)
C24 0.050(6) 0.062(7) 0.042(5) -0.001(5) 0.000(5) -0.010(5)
C25 0.034(5) 0.040(5) 0.050(6) -0.010(4) 0.001(4) -0.010(4)
C26 0.051(6) 0.039(5) 0.043(5) 0.017(4) 0.005(4) -0.013(4)
C27 0.028(5) 0.051(6) 0.049(6) 0.008(4) -0.002(4) -0.005(4)
C28 0.046(5) 0.036(5) 0.039(5) 0.004(4) 0.010(4) -0.015(4)
C29 0.039(5) 0.023(4) 0.028(4) -0.002(3) 0.008(3) -0.005(3)
C30 0.036(4) 0.028(4) 0.032(4) -0.001(3) 0.007(3) -0.014(3)
C31 0.029(4) 0.024(4) 0.035(4) 0.000(3) 0.003(3) -0.009(3)
C32 0.037(5) 0.040(5) 0.036(5) -0.002(4) 0.008(4) -0.011(4)
C33 0.040(5) 0.044(5) 0.038(5) 0.006(4) 0.013(4) -0.018(4)
C34 0.045(5) 0.036(5) 0.039(5) 0.002(4) 0.013(4) -0.010(4)
C35 0.037(5) 0.038(5) 0.030(4) -0.001(4) 0.004(4) -0.002(4)
C36 0.029(4) 0.035(4) 0.026(4) -0.003(3) 0.010(3) 0.000(3)
C37 0.021(4) 0.028(4) 0.030(4) 0.002(3) 0.004(3) -0.003(3)
C38 0.041(5) 0.027(4) 0.026(4) -0.003(3) 0.006(3) -0.006(3)
C39 0.030(4) 0.033(4) 0.028(4) 0.004(3) 0.005(3) -0.008(3)
C40 0.036(4) 0.029(4) 0.027(4) 0.001(3) 0.011(3) -0.005(3)
C41 0.027(4) 0.032(4) 0.026(4) 0.000(3) 0.004(3) -0.004(3)
C42 0.040(5) 0.034(4) 0.027(4) -0.001(3) 0.000(3) -0.003(4)
C43 0.034(5) 0.040(5) 0.030(4) -0.004(4) 0.004(3) -0.003(4)
C44 0.034(5) 0.037(5) 0.036(4) -0.004(4) 0.005(4) -0.009(4)
C45 0.037(5) 0.033(5) 0.046(5) -0.002(4) 0.004(4) -0.008(4)
C46 0.034(4) 0.029(4) 0.038(5) -0.004(3) 0.005(4) -0.009(3)
C47 0.033(4) 0.023(4) 0.031(4) 0.005(3) 0.002(3) -0.005(3)
C48 0.026(4) 0.033(4) 0.035(4) 0.006(3) 0.003(3) -0.005(3)
C49 0.034(5) 0.036(4) 0.032(4) -0.003(3) 0.003(3) -0.005(4)
C50 0.037(5) 0.032(4) 0.037(5) -0.002(4) -0.001(4) -0.012(4)
C51 0.032(4) 0.039(5) 0.036(5) 0.004(4) 0.011(4) -0.008(4)
C52 0.030(4) 0.031(4) 0.034(4) -0.005(3) 0.009(3) -0.008(3)
C53 0.034(4) 0.029(4) 0.036(4) 0.002(3) 0.006(4) 0.002(3)
C54 0.035(5) 0.033(4) 0.037(5) -0.002(4) 0.009(4) -0.002(4)
C55 0.042(5) 0.039(5) 0.025(4) -0.007(3) 0.009(4) -0.013(4)
C56 0.030(4) 0.038(5) 0.039(5) 0.003(4) 0.005(4) -0.007(4)
C57 0.044(5) 0.049(6) 0.039(5) 0.008(4) 0.004(4) -0.011(4)
C58 0.051(6) 0.060(6) 0.036(5) -0.002(5) 0.015(4) -0.026(5)
C59 0.056(6) 0.053(6) 0.043(5) -0.012(5) 0.020(5) -0.022(5)
C60 0.043(5) 0.039(5) 0.041(5) -0.005(4) 0.016(4) -0.013(4)
C61 0.058(7) 0.064(7) 0.067(8) 0.011(6) 0.024(6) 0.012(6)
C62 0.055(7) 0.058(7) 0.085(9) 0.015(6) 0.025(7) 0.005(6)
C63 0.072(8) 0.052(7) 0.055(7) 0.012(5) 0.006(6) -0.002(6)
C64 0.072(8) 0.050(6) 0.059(7) 0.003(5) 0.023(6) -0.012(6)
C65 0.048(6) 0.043(6) 0.063(7) -0.002(5) 0.013(5) 0.003(5)
C66 0.058(7) 0.054(6) 0.049(6) -0.002(5) 0.005(5) -0.008(5)

loop_
_atom_type_symbol
_atom_type_description
_atom_type_scat_dispersion_real
_atom_type_scat_dispersion_imag
_atom_type_scat_source
C C 0.0181 0.0091 'International Tables Vol C Tables 4.2.6.8 and 6.1.1.4'
H H 0.0000 0.0000 'International Tables Vol C Tables 4.2.6.8 and 6.1.1.4'
O O 0.0492 0.0322 'International Tables Vol C Tables 4.2.6.8 and 6.1.1.4'
Si Si 0.2541 0.3302 'International Tables Vol C Tables 4.2.6.8 and 6.1.1.4'
U U -4.3638 13.4090 'International Tables Vol C Tables 4.2.6.8 and 6.1.1.4'

loop_
_geom_angle_atom_site_label_1
_geom_angle_atom_site_label_2
_geom_angle_atom_site_label_3
_geom_angle
_geom_angle_site_symmetry_1
_geom_angle_site_symmetry_3
_geom_angle_publ_flag
O1 U1 O2 106.4(2) . . ?
O1 U1 C1 99.0(2) . . ?
O1 U1 C2 124.3(2) . . ?
O1 U1 C3 112.8(2) . . ?
O1 U1 C4 83.6(2) . . ?
O1 U1 C5 76.1(2) . . ?
O1 U1 C15 130.7(2) . . ?
O1 U1 C16 110.0(3) . . ?
O1 U1 C17 84.8(2) . . ?
O1 U1 C18 85.6(3) . . ?
O1 U1 C19 113.6(2) . . ?
O2 U1 C1 86.9(2) . . ?
O2 U1 C2 93.6(2) . . ?
O2 U1 C3 123.0(2) . . ?
O2 U1 C4 135.9(2) . . ?
O2 U1 C5 110.4(2) . . ?
O2 U1 C15 95.7(2) . . ?
O2 U1 C16 123.7(2) . . ?
O2 U1 C17 123.9(2) . . ?
O2 U1 C18 94.9(2) . . ?
O2 U1 C19 79.7(2) . . ?
C1 U1 C15 126.2(2) . . ?
C1 U1 C16 126.4(3) . . ?
C2 U1 C1 29.7(2) . . ?
C2 U1 C5 48.3(3) . . ?
C2 U1 C15 96.7(2) . . ?
C2 U1 C16 99.4(3) . . ?
C3 U1 C1 48.2(2) . . ?
C3 U1 C2 29.7(2) . . ?
C3 U1 C4 29.2(3) . . ?
C3 U1 C5 47.1(3) . . ?
C3 U1 C15 88.8(3) . . ?
C3 U1 C16 78.8(3) . . ?
C3 U1 C17 99.8(2) . . ?
C4 U1 C1 49.0(2) . . ?
C4 U1 C2 49.5(3) . . ?
C4 U1 C5 29.1(2) . . ?
C4 U1 C15 110.0(2) . . ?
C4 U1 C16 89.9(2) . . ?
C5 U1 C1 29.1(2) . . ?
C5 U1 C15 135.8(2) . . ?
C5 U1 C16 119.0(2) . . ?
C15 U1 C16 28.7(3) . . ?
C17 U1 C1 146.8(2) . . ?
C17 U1 C2 125.3(2) . . ?
C17 U1 C4 99.3(2) . . ?
C17 U1 C5 125.6(2) . . ?
C17 U1 C15 47.0(3) . . ?
C17 U1 C16 28.1(3) . . ?
C18 U1 C1 174.4(2) . . ?
C18 U1 C2 144.8(3) . . ?
C18 U1 C3 127.0(2) . . ?
C18 U1 C4 129.0(2) . . ?
C18 U1 C5 152.0(3) . . ?
C18 U1 C15 48.4(3) . . ?
C18 U1 C16 48.4(3) . . ?
C18 U1 C17 29.9(2) . . ?
C18 U1 C19 29.2(3) . . ?
C19 U1 C1 147.1(3) . . ?
C19 U1 C2 120.9(2) . . ?
C19 U1 C3 117.2(2) . . ?
C19 U1 C4 136.2(2) . . ?
C19 U1 C5 164.1(2) . . ?
C19 U1 C15 28.4(2) . . ?
C19 U1 C16 46.8(2) . . ?
C19 U1 C17 47.0(3) . . ?
C1 Si1 C8 111.7(4) . . ?
C6 Si1 C1 117.1(4) . . ?
C6 Si1 C8 109.2(4) . . ?
C7 Si1 C1 106.1(4) . . ?
C7 Si1 C6 106.0(5) . . ?
C7 Si1 C8 106.0(5) . . ?
C2 Si2 C9 114.7(4) . . ?
C10 Si2 C2 109.3(5) . . ?
C10 Si2 C9 108.9(5) . . ?
C10 Si2 C11 107.2(5) . . ?
C11 Si2 C2 106.8(4) . . ?
C11 Si2 C9 109.7(5) . . ?
C4 Si3 C13 108.5(4) . . ?
C4 Si3 C14 114.2(4) . . ?
C12 Si3 C4 108.7(4) . . ?
C12 Si3 C13 107.6(5) . . ?
C12 Si3 C14 106.8(4) . . ?
C14 Si3 C13 110.8(5) . . ?
C20 Si4 C15 105.2(5) . . ?
C20 Si4 C21 105.1(5) . . ?
C21 Si4 C15 120.0(4) . . ?
C22 Si4 C15 110.4(4) . . ?
C22 Si4 C20 108.7(5) . . ?
C22 Si4 C21 106.9(5) . . ?
C16 Si5 C24 106.2(5) . . ?
C23 Si5 C16 115.5(4) . . ?
C23 Si5 C24 108.8(5) . . ?
C25 Si5 C16 112.4(4) . . ?
C25 Si5 C23 108.7(5) . . ?
C25 Si5 C24 104.7(5) . . ?
C18 Si6 C26 105.0(5) . . ?
C18 Si6 C27 109.6(4) . . ?
C26 Si6 C27 108.0(5) . . ?
C28 Si6 C18 120.0(4) . . ?
C28 Si6 C26 106.3(4) . . ?
C28 Si6 C27 107.2(5) . . ?
C29 O1 U1 171.2(5) . . ?
C53 O2 U1 168.7(5) . . ?
Si1 C1 U1 131.0(4) . . ?
C2 C1 U1 73.3(4) . . ?
C2 C1 Si1 133.0(6) . . ?
C5 C1 U1 73.7(5) . . ?
C5 C1 Si1 118.7(6) . . ?
C5 C1 C2 106.0(7) . . ?
Si2 C2 U1 131.1(4) . . ?
C1 C2 U1 77.0(5) . . ?
C1 C2 Si2 131.3(6) . . ?
C3 C2 U1 73.9(5) . . ?
C3 C2 Si2 119.2(6) . . ?
C3 C2 C1 105.7(7) . . ?
U1 C3 H3 114.9 . . ?
C2 C3 U1 76.4(5) . . ?
C2 C3 H3 124.2 . . ?
C4 C3 U1 76.2(5) . . ?
C4 C3 C2 111.5(7) . . ?
C4 C3 H3 124.2 . . ?
Si3 C4 U1 128.1(4) . . ?
C3 C4 U1 74.6(5) . . ?
C3 C4 Si3 127.1(6) . . ?
C3 C4 C5 105.0(8) . . ?
C5 C4 U1 75.9(5) . . ?
C5 C4 Si3 125.6(7) . . ?
U1 C5 H5 115.3 . . ?
C1 C5 U1 77.3(5) . . ?
C1 C5 H5 124.1 . . ?
C4 C5 U1 74.9(5) . . ?
C4 C5 C1 111.7(8) . . ?
C4 C5 H5 124.1 . . ?
Si1 C6 H6A 109.5 . . ?
Si1 C6 H6B 109.5 . . ?
Si1 C6 H6C 109.5 . . ?
H6A C6 H6B 109.5 . . ?
H6A C6 H6C 109.5 . . ?
H6B C6 H6C 109.5 . . ?
Si1 C7 H7A 109.5 . . ?
Si1 C7 H7B 109.5 . . ?
Si1 C7 H7C 109.5 . . ?
H7A C7 H7B 109.5 . . ?
H7A C7 H7C 109.5 . . ?
H7B C7 H7C 109.5 . . ?
Si1 C8 H8A 109.5 . . ?
Si1 C8 H8B 109.5 . . ?
Si1 C8 H8C 109.5 . . ?
H8A C8 H8B 109.5 . . ?
H8A C8 H8C 109.5 . . ?
H8B C8 H8C 109.5 . . ?
Si2 C9 H9A 109.5 . . ?
Si2 C9 H9B 109.5 . . ?
Si2 C9 H9C 109.5 . . ?
H9A C9 H9B 109.5 . . ?
H9A C9 H9C 109.5 . . ?
H9B C9 H9C 109.5 . . ?
Si2 C10 H10A 109.5 . . ?
Si2 C10 H10B 109.5 . . ?
Si2 C10 H10C 109.5 . . ?
H10A C10 H10B 109.5 . . ?
H10A C10 H10C 109.5 . . ?
H10B C10 H10C 109.5 . . ?
Si2 C11 H11A 109.5 . . ?
Si2 C11 H11B 109.5 . . ?
Si2 C11 H11C 109.5 . . ?
H11A C11 H11B 109.5 . . ?
H11A C11 H11C 109.5 . . ?
H11B C11 H11C 109.5 . . ?
Si3 C12 H12A 109.5 . . ?
Si3 C12 H12B 109.5 . . ?
Si3 C12 H12C 109.5 . . ?
H12A C12 H12B 109.5 . . ?
H12A C12 H12C 109.5 . . ?
H12B C12 H12C 109.5 . . ?
Si3 C13 H13A 109.5 . . ?
Si3 C13 H13B 109.5 . . ?
Si3 C13 H13C 109.5 . . ?
H13A C13 H13B 109.5 . . ?
H13A C13 H13C 109.5 . . ?
H13B C13 H13C 109.5 . . ?
Si3 C14 H14A 109.5 . . ?
Si3 C14 H14B 109.5 . . ?
Si3 C14 H14C 109.5 . . ?
H14A C14 H14B 109.5 . . ?
H14A C14 H14C 109.5 . . ?
H14B C14 H14C 109.5 . . ?
Si4 C15 U1 139.0(4) . . ?
C16 C15 U1 76.9(4) . . ?
C16 C15 Si4 134.1(6) . . ?
C19 C15 U1 69.1(4) . . ?
C19 C15 Si4 113.6(6) . . ?
C19 C15 C16 105.5(8) . . ?
Si5 C16 U1 140.4(4) . . ?
C15 C16 U1 74.4(4) . . ?
C15 C16 Si5 127.2(7) . . ?
C17 C16 U1 69.0(4) . . ?
C17 C16 Si5 122.3(7) . . ?
C17 C16 C15 105.6(7) . . ?
U1 C17 H17 111.2 . . ?
C16 C17 U1 82.9(5) . . ?
C16 C17 H17 124.0 . . ?
C16 C17 C18 111.9(8) . . ?
C18 C17 U1 73.6(5) . . ?
C18 C17 H17 124.0 . . ?
Si6 C18 U1 136.0(4) . . ?
C17 C18 U1 76.4(5) . . ?
C17 C18 Si6 124.9(7) . . ?
C19 C18 U1 75.8(5) . . ?
C19 C18 Si6 124.5(6) . . ?
C19 C18 C17 103.5(8) . . ?
U1 C19 H19 110.7 . . ?
C15 C19 U1 82.5(5) . . ?
C15 C19 H19 123.3 . . ?
C18 C19 U1 75.1(5) . . ?
C18 C19 C15 113.4(8) . . ?
C18 C19 H19 123.3 . . ?
Si4 C20 H20A 109.5 . . ?
Si4 C20 H20B 109.5 . . ?
Si4 C20 H20C 109.5 . . ?
H20A C20 H20B 109.5 . . ?
H20A C20 H20C 109.5 . . ?
H20B C20 H20C 109.5 . . ?
Si4 C21 H21A 109.5 . . ?
Si4 C21 H21B 109.5 . . ?
Si4 C21 H21C 109.5 . . ?
H21A C21 H21B 109.5 . . ?
H21A C21 H21C 109.5 . . ?
H21B C21 H21C 109.5 . . ?
Si4 C22 H22A 109.5 . . ?
Si4 C22 H22B 109.5 . . ?
Si4 C22 H22C 109.5 . . ?
H22A C22 H22B 109.5 . . ?
H22A C22 H22C 109.5 . . ?
H22B C22 H22C 109.5 . . ?
Si5 C23 H23A 109.5 . . ?
Si5 C23 H23B 109.5 . . ?
Si5 C23 H23C 109.5 . . ?
H23A C23 H23B 109.5 . . ?
H23A C23 H23C 109.5 . . ?
H23B C23 H23C 109.5 . . ?
Si5 C24 H24A 109.5 . . ?
Si5 C24 H24B 109.5 . . ?
Si5 C24 H24C 109.5 . . ?
H24A C24 H24B 109.5 . . ?
H24A C24 H24C 109.5 . . ?
H24B C24 H24C 109.5 . . ?
Si5 C25 H25A 109.5 . . ?
Si5 C25 H25B 109.5 . . ?
Si5 C25 H25C 109.5 . . ?
H25A C25 H25B 109.5 . . ?
H25A C25 H25C 109.5 . . ?
H25B C25 H25C 109.5 . . ?
Si6 C26 H26A 109.5 . . ?
Si6 C26 H26B 109.5 . . ?
Si6 C26 H26C 109.5 . . ?
H26A C26 H26B 109.5 . . ?
H26A C26 H26C 109.5 . . ?
H26B C26 H26C 109.5 . . ?
Si6 C27 H27A 109.5 . . ?
Si6 C27 H27B 109.5 . . ?
Si6 C27 H27C 109.5 . . ?
H27A C27 H27B 109.5 . . ?
H27A C27 H27C 109.5 . . ?
H27B C27 H27C 109.5 . . ?
Si6 C28 H28A 109.5 . . ?
Si6 C28 H28B 109.5 . . ?
Si6 C28 H28C 109.5 . . ?
H28A C28 H28B 109.5 . . ?
H28A C28 H28C 109.5 . . ?
H28B C28 H28C 109.5 . . ?
O1 C29 C30 107.5(7) . . ?
O1 C29 C31 108.7(7) . . ?
O1 C29 C37 108.4(7) . . ?
C30 C29 C31 113.6(7) . . ?
C30 C29 C37 109.7(7) . . ?
C37 C29 C31 108.8(7) . . ?
C29 C30 H30A 109.5 . . ?
C29 C30 H30B 109.5 . . ?
C29 C30 H30C 109.5 . . ?
H30A C30 H30B 109.5 . . ?
H30A C30 H30C 109.5 . . ?
H30B C30 H30C 109.5 . . ?
C32 C31 C29 123.9(8) . . ?
C32 C31 C36 117.5(8) . . ?
C36 C31 C29 118.6(7) . . ?
C31 C32 H32 119.4 . . ?
C33 C32 C31 121.1(9) . . ?
C33 C32 H32 119.4 . . ?
C32 C33 H33 119.8 . . ?
C34 C33 C32 120.4(9) . . ?
C34 C33 H33 119.8 . . ?
C33 C34 H34 120.2 . . ?
C33 C34 C35 119.6(9) . . ?
C35 C34 H34 120.2 . . ?
C34 C35 H35 120.1 . . ?
C36 C35 C34 119.7(9) . . ?
C36 C35 H35 120.1 . . ?
C31 C36 H36 119.2 . . ?
C35 C36 C31 121.6(8) . . ?
C35 C36 H36 119.2 . . ?
C38 C37 C29 118.4(7) . . ?
C38 C37 C41 118.9(7) . . ?
C41 C37 C29 122.6(7) . . ?
C39 C38 C37 177.4(9) . . ?
C38 C39 C40 178.7(10) . . ?
C39 C40 C47 118.8(8) . . ?
C39 C40 C53 118.1(8) . . ?
C47 C40 C53 123.0(8) . . ?
C42 C41 C37 122.3(8) . . ?
C46 C41 C37 119.4(8) . . ?
C46 C41 C42 118.2(8) . . ?
C41 C42 H42 119.6 . . ?
C43 C42 C41 120.9(9) . . ?
C43 C42 H42 119.6 . . ?
C42 C43 H43 119.8 . . ?
C42 C43 C44 120.5(9) . . ?
C44 C43 H43 119.8 . . ?
C43 C44 H44 120.1 . . ?
C45 C44 C43 119.8(9) . . ?
C45 C44 H44 120.1 . . ?
C44 C45 H45 119.9 . . ?
C44 C45 C46 120.2(9) . . ?
C46 C45 H45 119.9 . . ?
C41 C46 C45 120.4(9) . . ?
C41 C46 H46 119.8 . . ?
C45 C46 H46 119.8 . . ?
C48 C47 C40 119.4(8) . . ?
C48 C47 C52 117.1(8) . . ?
C52 C47 C40 123.3(8) . . ?
C47 C48 H48 119.4 . . ?
C49 C48 C47 121.1(8) . . ?
C49 C48 H48 119.4 . . ?
C48 C49 H49 119.3 . . ?
C50 C49 C48 121.3(8) . . ?
C50 C49 H49 119.3 . . ?
C49 C50 H50 120.6 . . ?
C49 C50 C51 118.9(8) . . ?
C51 C50 H50 120.6 . . ?
C50 C51 H51 119.8 . . ?
C52 C51 C50 120.4(8) . . ?
C52 C51 H51 119.8 . . ?
C47 C52 H52 119.4 . . ?
C51 C52 C47 121.1(8) . . ?
C51 C52 H52 119.4 . . ?
O2 C53 C40 108.6(7) . . ?
O2 C53 C54 108.1(7) . . ?
O2 C53 C55 108.4(7) . . ?
C54 C53 C40 108.3(7) . . ?
C55 C53 C40 110.1(7) . . ?
C55 C53 C54 113.3(8) . . ?
C53 C54 H54A 109.5 . . ?
C53 C54 H54B 109.5 . . ?
C53 C54 H54C 109.5 . . ?
H54A C54 H54B 109.5 . . ?
H54A C54 H54C 109.5 . . ?
H54B C54 H54C 109.5 . . ?
C56 C55 C53 120.8(8) . . ?
C56 C55 C60 117.9(8) . . ?
C60 C55 C53 121.3(9) . . ?
C55 C56 H56 119.5 . . ?
C57 C56 C55 121.0(9) . . ?
C57 C56 H56 119.5 . . ?
C56 C57 H57 119.8 . . ?
C58 C57 C56 120.4(10) . . ?
C58 C57 H57 119.8 . . ?
C57 C58 H58 120.0 . . ?
C57 C58 C59 120.0(10) . . ?
C59 C58 H58 120.0 . . ?
C58 C59 H59 120.0 . . ?
C58 C59 C60 120.1(10) . . ?
C60 C59 H59 120.0 . . ?
C55 C60 H60 119.7 . . ?
C59 C60 C55 120.6(10) . . ?
C59 C60 H60 119.7 . . ?
C62 C61 H61 119.4 . . ?
C66 C61 H61 119.4 . . ?
C66 C61 C62 121.1(12) . . ?
C61 C62 H62 120.2 . . ?
C63 C62 C61 119.7(12) . . ?
C63 C62 H62 120.2 . . ?
C62 C63 H63 120.0 . . ?
C62 C63 C64 120.0(12) . . ?
C64 C63 H63 120.0 . . ?
C63 C64 H64 120.0 . . ?
C65 C64 C63 120.0(12) . . ?
C65 C64 H64 120.0 . . ?
C64 C65 H65 120.1 . . ?
C64 C65 C66 119.8(11) . . ?
C66 C65 H65 120.1 . . ?
C61 C66 C65 119.4(12) . . ?
C61 C66 H66 120.3 . . ?
C65 C66 H66 120.3 . . ?

loop_
_geom_bond_atom_site_label_1
_geom_bond_atom_site_label_2
_geom_bond_distance
_geom_bond_site_symmetry_2
_geom_bond_publ_flag
U1 O1 2.102(5) . ?
U1 O2 2.124(5) . ?
U1 C1 2.873(7) . ?
U1 C2 2.824(9) . ?
U1 C3 2.792(8) . ?
U1 C4 2.813(9) . ?
U1 C5 2.826(9) . ?
U1 C15 2.947(7) . ?
U1 C16 2.981(8) . ?
U1 C17 2.803(8) . ?
U1 C18 2.767(9) . ?
U1 C19 2.776(8) . ?
Si1 C1 1.875(8) . ?
Si1 C6 1.863(9) . ?
Si1 C7 1.860(10) . ?
Si1 C8 1.875(10) . ?
Si2 C2 1.868(9) . ?
Si2 C9 1.873(10) . ?
Si2 C10 1.861(11) . ?
Si2 C11 1.863(10) . ?
Si3 C4 1.866(9) . ?
Si3 C12 1.852(10) . ?
Si3 C13 1.887(10) . ?
Si3 C14 1.885(10) . ?
Si4 C15 1.880(9) . ?
Si4 C20 1.869(11) . ?
Si4 C21 1.871(10) . ?
Si4 C22 1.853(11) . ?
Si5 C16 1.870(9) . ?
Si5 C23 1.870(10) . ?
Si5 C24 1.881(11) . ?
Si5 C25 1.868(10) . ?
Si6 C18 1.871(10) . ?
Si6 C26 1.879(10) . ?
Si6 C27 1.895(10) . ?
Si6 C28 1.869(10) . ?
O1 C29 1.411(10) . ?
O2 C53 1.420(10) . ?
C1 C2 1.462(11) . ?
C1 C5 1.430(12) . ?
C2 C3 1.442(11) . ?
C3 H3 0.9300 . ?
C3 C4 1.414(13) . ?
C4 C5 1.419(11) . ?
C5 H5 0.9300 . ?
C6 H6A 0.9600 . ?
C6 H6B 0.9600 . ?
C6 H6C 0.9600 . ?
C7 H7A 0.9600 . ?
C7 H7B 0.9600 . ?
C7 H7C 0.9600 . ?
C8 H8A 0.9600 . ?
C8 H8B 0.9600 . ?
C8 H8C 0.9600 . ?
C9 H9A 0.9600 . ?
C9 H9B 0.9600 . ?
C9 H9C 0.9600 . ?
C10 H10A 0.9600 . ?
C10 H10B 0.9600 . ?
C10 H10C 0.9600 . ?
C11 H11A 0.9600 . ?
C11 H11B 0.9600 . ?
C11 H11C 0.9600 . ?
C12 H12A 0.9600 . ?
C12 H12B 0.9600 . ?
C12 H12C 0.9600 . ?
C13 H13A 0.9600 . ?
C13 H13B 0.9600 . ?
C13 H13C 0.9600 . ?
C14 H14A 0.9600 . ?
C14 H14B 0.9600 . ?
C14 H14C 0.9600 . ?
C15 C16 1.469(13) . ?
C15 C19 1.414(12) . ?
C16 C17 1.414(14) . ?
C17 H17 0.9300 . ?
C17 C18 1.440(11) . ?
C18 C19 1.395(14) . ?
C19 H19 0.9300 . ?
C20 H20A 0.9600 . ?
C20 H20B 0.9600 . ?
C20 H20C 0.9600 . ?
C21 H21A 0.9600 . ?
C21 H21B 0.9600 . ?
C21 H21C 0.9600 . ?
C22 H22A 0.9600 . ?
C22 H22B 0.9600 . ?
C22 H22C 0.9600 . ?
C23 H23A 0.9600 . ?
C23 H23B 0.9600 . ?
C23 H23C 0.9600 . ?
C24 H24A 0.9600 . ?
C24 H24B 0.9600 . ?
C24 H24C 0.9600 . ?
C25 H25A 0.9600 . ?
C25 H25B 0.9600 . ?
C25 H25C 0.9600 . ?
C26 H26A 0.9600 . ?
C26 H26B 0.9600 . ?
C26 H26C 0.9600 . ?
C27 H27A 0.9600 . ?
C27 H27B 0.9600 . ?
C27 H27C 0.9600 . ?
C28 H28A 0.9600 . ?
C28 H28B 0.9600 . ?
C28 H28C 0.9600 . ?
C29 C30 1.510(12) . ?
C29 C31 1.536(11) . ?
C29 C37 1.524(11) . ?
C30 H30A 0.9600 . ?
C30 H30B 0.9600 . ?
C30 H30C 0.9600 . ?
C31 C32 1.397(12) . ?
C31 C36 1.400(12) . ?
C32 H32 0.9300 . ?
C32 C33 1.385(13) . ?
C33 H33 0.9300 . ?
C33 C34 1.383(14) . ?
C34 H34 0.9300 . ?
C34 C35 1.390(13) . ?
C35 H35 0.9300 . ?
C35 C36 1.385(12) . ?
C36 H36 0.9300 . ?
C37 C38 1.344(12) . ?
C37 C41 1.484(12) . ?
C38 C39 1.257(12) . ?
C39 C40 1.331(12) . ?
C40 C47 1.487(11) . ?
C40 C53 1.547(12) . ?
C41 C42 1.401(12) . ?
C41 C46 1.398(12) . ?
C42 H42 0.9300 . ?
C42 C43 1.382(13) . ?
C43 H43 0.9300 . ?
C43 C44 1.382(13) . ?
C44 H44 0.9300 . ?
C44 C45 1.380(14) . ?
C45 H45 0.9300 . ?
C45 C46 1.401(13) . ?
C46 H46 0.9300 . ?
C47 C48 1.398(12) . ?
C47 C52 1.408(12) . ?
C48 H48 0.9300 . ?
C48 C49 1.382(12) . ?
C49 H49 0.9300 . ?
C49 C50 1.372(13) . ?
C50 H50 0.9300 . ?
C50 C51 1.392(13) . ?
C51 H51 0.9300 . ?
C51 C52 1.385(12) . ?
C52 H52 0.9300 . ?
C53 C54 1.535(12) . ?
C53 C55 1.527(12) . ?
C54 H54A 0.9600 . ?
C54 H54B 0.9600 . ?
C54 H54C 0.9600 . ?
C55 C56 1.388(13) . ?
C55 C60 1.409(14) . ?
C56 H56 0.9300 . ?
C56 C57 1.384(13) . ?
C57 H57 0.9300 . ?
C57 C58 1.374(16) . ?
C58 H58 0.9300 . ?
C58 C59 1.378(17) . ?
C59 H59 0.9300 . ?
C59 C60 1.387(14) . ?
C60 H60 0.9300 . ?
C61 H61 0.9300 . ?
C61 C62 1.388(18) . ?
C61 C66 1.354(17) . ?
C62 H62 0.9300 . ?
C62 C63 1.356(18) . ?
C63 H63 0.9300 . ?
C63 C64 1.384(19) . ?
C64 H64 0.9300 . ?
C64 C65 1.379(17) . ?
C65 H65 0.9300 . ?
C65 C66 1.384(17) . ?
C66 H66 0.9300 . ?
